data_7001450
loop_
_publ_author_name
'Lermontova, El'mira Kh.'
'Huan, MengMeng'
'Churakov, Andrei V.'
'Howard, Judith A. K.'
'Zabalov, Maxim V.'
'Karlov, Sergey S.'
'Zaitseva, Galina S.'

_publ_section_title
;
 Novel derivatives of hypervalent germanium: synthesis, structure, and
 stability
;
_journal_issue 24
_journal_name_full 'Dalton Transactions'
_journal_page_first 4695
_journal_page_last 4702
_journal_paper_doi 10.1039/b901885a
_journal_year 2009
_chemical_formula_moiety 'C17 H11 Br2 F10 Ge N3, 1.5 (C7 H8)'
_chemical_formula_sum 'C27.5 H23 Br2 F10 Ge N3'
_chemical_formula_weight 817.90
_chemical_name_systematic
;
?
;
_space_group_IT_number 61
_symmetry_cell_setting orthorhombic
_symmetry_space_group_name_Hall '-P 2ac 2ab'
_symmetry_space_group_name_H-M 'P b c a'
_atom_sites_solution_hydrogens geom
_atom_sites_solution_primary direct
_atom_sites_solution_secondary difmap
_audit_creation_method SHELXL-97
_cell_angle_alpha 90.00
_cell_angle_beta 90.00
_cell_angle_gamma 90.00
_cell_formula_units_Z 8
_cell_length_a 14.4325(5)
_cell_length_b 21.6686(8)
_cell_length_c 19.2039(7)
_cell_measurement_reflns_used 6049
_cell_measurement_temperature 120(2)
_cell_measurement_theta_max 29.973
_cell_measurement_theta_min 2.545
_cell_volume 6005.7(4)
_computing_structure_refinement 'SHELXL-97 (Sheldrick, 1997)'
_computing_structure_solution 'SHELXS-97 (Sheldrick, 1990)'
_diffrn_ambient_temperature 120(2)
_diffrn_measured_fraction_theta_full 0.999
_diffrn_measured_fraction_theta_max 0.999
_diffrn_measurement_device_type 'Bruker SMART 6K'
_diffrn_measurement_method \w
_diffrn_radiation_monochromator graphite
_diffrn_radiation_source 'fine-focus sealed tube'
_diffrn_radiation_type MoK\a
_diffrn_radiation_wavelength 0.71073
_diffrn_reflns_av_R_equivalents 0.0748
_diffrn_reflns_av_sigmaI/netI 0.0649
_diffrn_reflns_limit_h_max 17
_diffrn_reflns_limit_h_min -17
_diffrn_reflns_limit_k_max 26
_diffrn_reflns_limit_k_min -26
_diffrn_reflns_limit_l_max 19
_diffrn_reflns_limit_l_min -23
_diffrn_reflns_number 35449
_diffrn_reflns_theta_full 25.50
_diffrn_reflns_theta_max 25.50
_diffrn_reflns_theta_min 2.00
_diffrn_standards_decay_% 0
_diffrn_standards_interval_time 0
_diffrn_standards_number 0
_exptl_absorpt_coefficient_mu 3.768
_exptl_absorpt_correction_T_max 0.8639
_exptl_absorpt_correction_T_min 0.5195
_exptl_absorpt_correction_type multi-scan
_exptl_absorpt_process_details 'SADABS (Bruker, 2004)'
_exptl_crystal_colour colourless
_exptl_crystal_density_diffrn 1.809
_exptl_crystal_density_method 'not measured'
_exptl_crystal_description block
_exptl_crystal_F_000 3208
_exptl_crystal_size_max 0.20
_exptl_crystal_size_mid 0.16
_exptl_crystal_size_min 0.04
_refine_diff_density_max 1.087
_refine_diff_density_min -1.185
_refine_diff_density_rms 0.124
_refine_ls_extinction_method none
_refine_ls_goodness_of_fit_ref 1.195
_refine_ls_hydrogen_treatment constr
_refine_ls_matrix_type full
_refine_ls_number_parameters 374
_refine_ls_number_reflns 5583
_refine_ls_number_restraints 2
_refine_ls_restrained_S_all 1.195
_refine_ls_R_factor_all 0.0919
_refine_ls_R_factor_gt 0.0667
_refine_ls_shift/su_max 0.001
_refine_ls_shift/su_mean 0.000
_refine_ls_structure_factor_coef Fsqd
_refine_ls_weighting_details 'calc w=1/[\s^2^(Fo^2^)+(0.0520P)^2^+16.6300P] where P=(Fo^2^+2Fc^2^)/3'
_refine_ls_weighting_scheme calc
_refine_ls_wR_factor_gt 0.1709
_refine_ls_wR_factor_ref 0.1791
_reflns_number_gt 4173
_reflns_number_total 5583
_reflns_threshold_expression I>2\s(I)
_cod_data_source_file b901885a.txt
_cod_data_source_block 2
_cod_original_formula_sum 'C27.50 H23 Br2 F10 Ge N3'
_cod_database_code 7001450

loop_
_symmetry_equiv_pos_as_xyz
'x, y, z'
'-x+1/2, -y, z+1/2'
'-x, y+1/2, -z+1/2'
'x+1/2, -y+1/2, -z'
'-x, -y, -z'
'x-1/2, y, -z-1/2'
'x, -y-1/2, z-1/2'
'-x-1/2, y-1/2, z'

loop_
_atom_site_label
_atom_site_type_symbol
_atom_site_fract_x
_atom_site_fract_y
_atom_site_fract_z
_atom_site_U_iso_or_equiv
_atom_site_adp_type
_atom_site_occupancy
_atom_site_symmetry_multiplicity
_atom_site_calc_flag
_atom_site_refinement_flags
_atom_site_disorder_assembly
_atom_site_disorder_group
Ge1 Ge 0.30604(5) 0.25052(3) 0.05320(5) 0.0311(2) Uani 1 1 d . . .
Br1 Br 0.19932(5) 0.18834(4) 0.11986(6) 0.0488(3) Uani 1 1 d . . .
Br2 Br 0.24957(6) 0.21343(4) -0.05267(5) 0.0470(3) Uani 1 1 d . . .
N1 N 0.4046(4) 0.3086(3) 0.0028(3) 0.0308(14) Uani 1 1 d . . .
C1 C 0.4469(6) 0.2854(4) -0.0623(4) 0.043(2) Uani 1 1 d . . .
H1A H 0.5041 0.3082 -0.0718 0.065 Uiso 1 1 calc R . .
H1B H 0.4035 0.2911 -0.1010 0.065 Uiso 1 1 calc R . .
H1C H 0.4612 0.2414 -0.0572 0.065 Uiso 1 1 calc R . .
N2 N 0.2562(4) 0.3258(3) 0.0784(4) 0.0383(16) Uani 1 1 d . . .
C21 C 0.3569(5) 0.3678(4) -0.0102(4) 0.0378(18) Uani 1 1 d . . .
H21A H 0.3162 0.3641 -0.0515 0.045 Uiso 1 1 calc R . .
H21B H 0.4029 0.4007 -0.0192 0.045 Uiso 1 1 calc R . .
C22 C 0.2992(5) 0.3839(3) 0.0540(4) 0.0376(18) Uani 1 1 d . . .
H22A H 0.3392 0.4016 0.0908 0.045 Uiso 1 1 calc R . .
H22B H 0.2509 0.4145 0.0419 0.045 Uiso 1 1 calc R . .
C23 C 0.1864(5) 0.3342(3) 0.1288(4) 0.0339(18) Uani 1 1 d . . .
C24 C 0.0966(5) 0.3496(3) 0.1113(4) 0.0297(16) Uani 1 1 d . . .
C25 C 0.0268(5) 0.3576(3) 0.1570(4) 0.0321(17) Uani 1 1 d . . .
C26 C 0.0452(5) 0.3508(4) 0.2268(5) 0.0389(19) Uani 1 1 d . . .
C27 C 0.1334(6) 0.3366(5) 0.2474(4) 0.049(2) Uani 1 1 d . . .
C28 C 0.2018(5) 0.3274(4) 0.1991(5) 0.047(2) Uani 1 1 d . . .
N3 N 0.4107(4) 0.2172(3) 0.0922(3) 0.0300(14) Uani 1 1 d . . .
C31 C 0.4775(5) 0.3137(3) 0.0570(4) 0.0331(17) Uani 1 1 d . . .
H31A H 0.4551 0.3391 0.0964 0.040 Uiso 1 1 calc R . .
H31B H 0.5336 0.3334 0.0374 0.040 Uiso 1 1 calc R . .
C32 C 0.4997(5) 0.2491(3) 0.0818(5) 0.0367(19) Uani 1 1 d . . .
H32A H 0.5375 0.2271 0.0466 0.044 Uiso 1 1 calc R . .
H32B H 0.5350 0.2506 0.1259 0.044 Uiso 1 1 calc R . .
C33 C 0.4166(4) 0.1610(3) 0.1298(4) 0.0290(16) Uani 1 1 d . . .
C34 C 0.4051(5) 0.1042(3) 0.0972(4) 0.0341(17) Uani 1 1 d . . .
C35 C 0.4147(5) 0.0496(3) 0.1330(5) 0.0388(19) Uani 1 1 d . . .
C36 C 0.4385(5) 0.0498(4) 0.2021(5) 0.0393(19) Uani 1 1 d . . .
C37 C 0.4503(5) 0.1055(4) 0.2355(4) 0.0382(18) Uani 1 1 d . . .
F24 F 0.0770(3) 0.3562(2) 0.0421(2) 0.0441(11) Uani 1 1 d . . .
F25 F -0.0590(3) 0.3709(3) 0.1364(3) 0.0542(14) Uani 1 1 d . . .
F26 F -0.0215(3) 0.3605(3) 0.2740(3) 0.0573(14) Uani 1 1 d . . .
F27 F 0.1508(4) 0.3309(4) 0.3159(3) 0.086(2) Uani 1 1 d . . .
F28 F 0.2872(3) 0.3124(3) 0.2214(3) 0.0709(18) Uani 1 1 d . . .
F34 F 0.3839(3) 0.1016(2) 0.0291(3) 0.0444(11) Uani 1 1 d . . .
F35 F 0.4032(4) -0.0047(2) 0.1005(3) 0.0534(13) Uani 1 1 d . . .
F36 F 0.4496(4) -0.0030(2) 0.2373(3) 0.0553(14) Uani 1 1 d . . .
F37 F 0.4727(4) 0.1065(2) 0.3037(3) 0.0602(15) Uani 1 1 d . . .
C38 C 0.4387(5) 0.1603(3) 0.2000(4) 0.0374(18) Uani 1 1 d . . .
F38 F 0.4507(4) 0.2129(2) 0.2346(3) 0.0491(12) Uani 1 1 d . . .
C11 C 0.6936(7) 0.0169(6) 0.2067(7) 0.078(4) Uani 1 1 d . . .
C12 C 0.6645(6) 0.0065(5) 0.1359(6) 0.056(3) Uani 1 1 d . . .
H12 H 0.6566 -0.0341 0.1180 0.068 Uiso 1 1 calc R . .
C13 C 0.6491(7) 0.0560(7) 0.0965(8) 0.079(4) Uani 1 1 d . . .
H13 H 0.6295 0.0494 0.0498 0.095 Uiso 1 1 calc R . .
C14 C 0.6593(7) 0.1143(7) 0.1178(7) 0.076(4) Uani 1 1 d . . .
H14 H 0.6466 0.1477 0.0872 0.091 Uiso 1 1 calc R . .
C15 C 0.6882(6) 0.1252(7) 0.1844(6) 0.071(3) Uani 1 1 d . . .
H15 H 0.6972 0.1664 0.1997 0.085 Uiso 1 1 calc R . .
C16 C 0.7045(6) 0.0773(5) 0.2298(6) 0.060(3) Uani 1 1 d . . .
H16 H 0.7231 0.0853 0.2764 0.072 Uiso 1 1 calc R . .
C17 C 0.7089(10) -0.0302(8) 0.2546(9) 0.118(6) Uani 1 1 d . . .
H17A H 0.7269 -0.0123 0.2995 0.177 Uiso 1 1 calc R . .
H17B H 0.7587 -0.0571 0.2376 0.177 Uiso 1 1 calc R . .
H17C H 0.6521 -0.0543 0.2604 0.177 Uiso 1 1 calc R . .
C3 C 0.9799(10) 0.9947(8) 0.9296(7) 0.075(3) Uiso 0.50 1 d PGD A -1
H3 H 0.9518 0.9851 0.8862 0.090 Uiso 0.50 1 calc PR A -1
C2 C 1.0640(10) 1.0260(7) 0.9313(7) 0.075(3) Uiso 0.50 1 d PG A -1
H2 H 1.0933 1.0378 0.8891 0.090 Uiso 0.50 1 calc PR A -1
C4 C 1.1050(8) 1.0401(7) 0.9948(9) 0.075(3) Uiso 0.50 1 d PG A -1
H4 H 1.1625 1.0615 0.9960 0.090 Uiso 0.50 1 calc PR A -1
C6 C 1.0621(10) 1.0228(8) 1.0566(7) 0.075(3) Uiso 0.50 1 d PG A -1
H6 H 1.0902 1.0324 1.1000 0.090 Uiso 0.50 1 calc PR A -1
C5 C 0.9781(10) 0.9915(8) 1.0549(7) 0.075(3) Uiso 0.50 1 d PGD A -1
H5 H 0.9487 0.9797 1.0971 0.090 Uiso 0.50 1 calc PR A -1
C7 C 0.9370(8) 0.9774(8) 0.9914(8) 0.075(3) Uiso 0.50 1 d PGD A -1
C8 C 0.8470(15) 0.9517(11) 0.9932(12) 0.075(3) Uiso 0.50 1 d PD A -1
H8A H 0.8304 0.9420 1.0415 0.113 Uiso 0.50 1 calc PR A -1
H8B H 0.8457 0.9139 0.9652 0.113 Uiso 0.50 1 calc PR A -1
H8C H 0.8025 0.9814 0.9742 0.113 Uiso 0.50 1 calc PR A -1

loop_
_atom_site_aniso_label
_atom_site_aniso_U_11
_atom_site_aniso_U_22
_atom_site_aniso_U_33
_atom_site_aniso_U_23
_atom_site_aniso_U_13
_atom_site_aniso_U_12
Ge1 0.0188(3) 0.0268(4) 0.0477(5) 0.0059(3) -0.0022(3) -0.0026(3)
Br1 0.0244(4) 0.0367(4) 0.0854(7) 0.0214(4) 0.0046(4) -0.0054(3)
Br2 0.0330(4) 0.0464(5) 0.0615(6) -0.0031(4) -0.0181(4) -0.0033(4)
N1 0.019(3) 0.030(3) 0.044(4) 0.004(3) -0.001(3) -0.004(2)
C1 0.037(4) 0.048(5) 0.044(5) 0.001(4) 0.008(4) -0.001(4)
N2 0.027(3) 0.027(3) 0.060(5) 0.011(3) 0.014(3) -0.004(3)
C21 0.025(3) 0.038(4) 0.050(5) 0.007(4) 0.003(4) -0.004(3)
C22 0.030(4) 0.030(4) 0.054(5) 0.014(4) 0.007(4) -0.003(3)
C23 0.026(4) 0.022(3) 0.054(5) 0.008(3) 0.008(4) 0.004(3)
C24 0.032(4) 0.027(4) 0.030(4) -0.001(3) -0.006(3) 0.001(3)
C25 0.026(3) 0.024(3) 0.046(5) 0.008(3) -0.004(3) 0.005(3)
C26 0.031(4) 0.041(4) 0.045(5) 0.013(4) 0.008(4) -0.004(3)
C27 0.040(5) 0.076(6) 0.031(5) 0.018(4) -0.006(4) -0.013(4)
C28 0.022(4) 0.063(6) 0.055(6) 0.026(5) -0.007(4) -0.007(4)
N3 0.021(3) 0.028(3) 0.041(4) 0.009(3) -0.003(3) -0.005(2)
C31 0.024(3) 0.027(4) 0.049(5) 0.006(4) -0.001(3) -0.006(3)
C32 0.022(3) 0.032(4) 0.056(5) 0.004(4) -0.016(4) -0.006(3)
C33 0.018(3) 0.025(3) 0.044(5) 0.007(3) -0.003(3) 0.002(3)
C34 0.027(4) 0.031(4) 0.044(5) -0.001(3) -0.001(3) 0.000(3)
C35 0.032(4) 0.021(4) 0.062(6) 0.002(4) 0.001(4) 0.001(3)
C36 0.037(4) 0.031(4) 0.050(5) 0.012(4) 0.000(4) 0.000(3)
C37 0.038(4) 0.039(4) 0.037(5) 0.011(4) 0.000(4) -0.002(4)
F24 0.046(3) 0.049(3) 0.038(3) -0.001(2) -0.002(2) 0.008(2)
F25 0.026(2) 0.073(3) 0.063(3) -0.005(3) -0.006(2) 0.020(2)
F26 0.042(3) 0.070(3) 0.059(3) -0.004(3) 0.021(3) -0.005(3)
F27 0.052(3) 0.169(7) 0.038(3) 0.032(4) -0.003(3) -0.005(4)
F28 0.025(2) 0.122(5) 0.065(4) 0.035(4) -0.010(2) 0.005(3)
F34 0.051(3) 0.038(2) 0.044(3) 0.000(2) -0.006(2) -0.004(2)
F35 0.068(3) 0.027(2) 0.066(4) -0.003(2) -0.007(3) -0.001(2)
F36 0.059(3) 0.035(2) 0.072(4) 0.024(2) 0.000(3) 0.006(2)
F37 0.081(4) 0.057(3) 0.043(3) 0.007(3) -0.019(3) 0.002(3)
C38 0.037(4) 0.027(4) 0.048(5) -0.004(4) -0.008(4) -0.002(3)
F38 0.062(3) 0.037(2) 0.049(3) -0.003(2) -0.008(3) -0.004(2)
C11 0.039(5) 0.083(8) 0.111(11) 0.031(8) 0.016(6) 0.000(5)
C12 0.040(5) 0.059(6) 0.070(8) -0.016(5) 0.005(5) -0.016(4)
C13 0.045(6) 0.096(9) 0.096(10) 0.027(8) 0.016(6) -0.002(6)
C14 0.036(5) 0.100(10) 0.091(10) 0.035(8) 0.014(6) 0.004(6)
C15 0.034(5) 0.125(10) 0.054(7) 0.003(7) -0.002(5) 0.011(6)
C16 0.039(5) 0.066(6) 0.074(7) -0.022(6) 0.007(5) -0.008(5)
C17 0.069(8) 0.151(15) 0.135(14) 0.029(13) -0.009(9) 0.014(9)

loop_
_atom_type_symbol
_atom_type_description
_atom_type_scat_dispersion_real
_atom_type_scat_dispersion_imag
_atom_type_scat_source
C C 0.0033 0.0016 'International Tables Vol C Tables 4.2.6.8 and 6.1.1.4'
H H 0.0000 0.0000 'International Tables Vol C Tables 4.2.6.8 and 6.1.1.4'
N N 0.0061 0.0033 'International Tables Vol C Tables 4.2.6.8 and 6.1.1.4'
F F 0.0171 0.0103 'International Tables Vol C Tables 4.2.6.8 and 6.1.1.4'
Ge Ge 0.1547 1.8001 'International Tables Vol C Tables 4.2.6.8 and 6.1.1.4'
Br Br -0.2901 2.4595 'International Tables Vol C Tables 4.2.6.8 and 6.1.1.4'

loop_
_geom_angle_atom_site_label_1
_geom_angle_atom_site_label_2
_geom_angle_atom_site_label_3
_geom_angle
_geom_angle_site_symmetry_1
_geom_angle_site_symmetry_3
_geom_angle_publ_flag
N3 Ge1 N2 124.1(3) . . ?
N3 Ge1 N1 82.4(2) . . ?
N2 Ge1 N1 81.8(2) . . ?
N3 Ge1 Br2 120.5(2) . . ?
N2 Ge1 Br2 113.4(2) . . ?
N1 Ge1 Br2 92.34(17) . . ?
N3 Ge1 Br1 95.13(18) . . ?
N2 Ge1 Br1 96.06(19) . . ?
N1 Ge1 Br1 174.97(18) . . ?
Br2 Ge1 Br1 92.69(4) . . ?
C31 N1 C21 112.6(6) . . ?
C31 N1 C1 109.0(6) . . ?
C21 N1 C1 110.2(6) . . ?
C31 N1 Ge1 101.4(4) . . ?
C21 N1 Ge1 106.1(4) . . ?
C1 N1 Ge1 117.3(5) . . ?
N1 C1 H1A 109.5 . . ?
N1 C1 H1B 109.5 . . ?
H1A C1 H1B 109.5 . . ?
N1 C1 H1C 109.5 . . ?
H1A C1 H1C 109.5 . . ?
H1B C1 H1C 109.5 . . ?
C23 N2 C22 114.1(6) . . ?
C23 N2 Ge1 124.9(5) . . ?
C22 N2 Ge1 120.3(5) . . ?
N1 C21 C22 108.4(6) . . ?
N1 C21 H21A 110.0 . . ?
C22 C21 H21A 110.0 . . ?
N1 C21 H21B 110.0 . . ?
C22 C21 H21B 110.0 . . ?
H21A C21 H21B 108.4 . . ?
N2 C22 C21 106.9(6) . . ?
N2 C22 H22A 110.3 . . ?
C21 C22 H22A 110.3 . . ?
N2 C22 H22B 110.3 . . ?
C21 C22 H22B 110.3 . . ?
H22A C22 H22B 108.6 . . ?
C24 C23 C28 114.6(7) . . ?
C24 C23 N2 122.4(7) . . ?
C28 C23 N2 122.9(7) . . ?
C25 C24 F24 117.7(6) . . ?
C25 C24 C23 125.1(7) . . ?
F24 C24 C23 117.2(7) . . ?
C24 C25 F25 122.0(7) . . ?
C24 C25 C26 118.5(7) . . ?
F25 C25 C26 119.4(7) . . ?
F26 C26 C27 120.5(8) . . ?
F26 C26 C25 120.4(7) . . ?
C27 C26 C25 119.1(7) . . ?
F27 C27 C26 118.5(8) . . ?
F27 C27 C28 120.9(8) . . ?
C26 C27 C28 120.5(8) . . ?
F28 C28 C27 118.7(8) . . ?
F28 C28 C23 119.2(8) . . ?
C27 C28 C23 122.1(7) . . ?
C33 N3 C32 114.7(5) . . ?
C33 N3 Ge1 126.5(4) . . ?
C32 N3 Ge1 118.6(5) . . ?
N1 C31 C32 107.6(6) . . ?
N1 C31 H31A 110.2 . . ?
C32 C31 H31A 110.2 . . ?
N1 C31 H31B 110.2 . . ?
C32 C31 H31B 110.2 . . ?
H31A C31 H31B 108.5 . . ?
N3 C32 C31 106.9(6) . . ?
N3 C32 H32A 110.3 . . ?
C31 C32 H32A 110.3 . . ?
N3 C32 H32B 110.3 . . ?
C31 C32 H32B 110.3 . . ?
H32A C32 H32B 108.6 . . ?
C38 C33 C34 117.1(7) . . ?
C38 C33 N3 121.2(7) . . ?
C34 C33 N3 121.6(7) . . ?
F34 C34 C35 118.3(7) . . ?
F34 C34 C33 120.1(7) . . ?
C35 C34 C33 121.6(8) . . ?
F35 C35 C34 120.6(8) . . ?
F35 C35 C36 118.9(7) . . ?
C34 C35 C36 120.5(7) . . ?
F36 C36 C37 119.9(8) . . ?
F36 C36 C35 121.2(7) . . ?
C37 C36 C35 118.9(7) . . ?
F37 C37 C36 119.7(7) . . ?
F37 C37 C38 119.7(7) . . ?
C36 C37 C38 120.6(7) . . ?
F38 C38 C37 118.4(7) . . ?
F38 C38 C33 120.3(7) . . ?
C37 C38 C33 121.2(7) . . ?
C17 C11 C16 117.5(14) . . ?
C17 C11 C12 123.8(13) . . ?
C16 C11 C12 118.7(11) . . ?
C13 C12 C11 117.3(11) . . ?
C13 C12 H12 121.3 . . ?
C11 C12 H12 121.3 . . ?
C12 C13 C14 124.7(14) . . ?
C12 C13 H13 117.7 . . ?
C14 C13 H13 117.7 . . ?
C13 C14 C15 119.0(13) . . ?
C13 C14 H14 120.5 . . ?
C15 C14 H14 120.5 . . ?
C14 C15 C16 121.0(13) . . ?
C14 C15 H15 119.5 . . ?
C16 C15 H15 119.5 . . ?
C15 C16 C11 119.3(12) . . ?
C15 C16 H16 120.4 . . ?
C11 C16 H16 120.4 . . ?
C11 C17 H17A 109.5 . . ?
C11 C17 H17B 109.5 . . ?
H17A C17 H17B 109.5 . . ?
C11 C17 H17C 109.5 . . ?
H17A C17 H17C 109.5 . . ?
H17B C17 H17C 109.5 . . ?
C2 C3 C7 120.0 . . ?
C2 C3 H3 120.0 . . ?
C7 C3 H3 120.0 . . ?
C3 C2 C4 120.0 . . ?
C3 C2 H2 120.0 . . ?
C4 C2 H2 120.0 . . ?
C6 C4 C2 120.0 . . ?
C6 C4 H4 120.0 . . ?
C2 C4 H4 120.0 . . ?
C4 C6 C5 120.0 . . ?
C4 C6 H6 120.0 . . ?
C5 C6 H6 120.0 . . ?
C7 C5 C6 120.0 . . ?
C7 C5 H5 120.0 . . ?
C6 C5 H5 120.0 . . ?
C5 C7 C3 120.0 . . ?
C5 C7 C8 117.2(13) . . ?
C3 C7 C8 122.5(13) . . ?

loop_
_geom_bond_atom_site_label_1
_geom_bond_atom_site_label_2
_geom_bond_distance
_geom_bond_site_symmetry_2
_geom_bond_publ_flag
Ge1 N3 1.834(6) . ?
Ge1 N2 1.848(6) . ?
Ge1 N1 2.132(6) . ?
Ge1 Br2 2.3331(12) . ?
Ge1 Br1 2.4140(11) . ?
N1 C31 1.484(9) . ?
N1 C21 1.477(9) . ?
N1 C1 1.479(10) . ?
C1 H1A 0.9800 . ?
C1 H1B 0.9800 . ?
C1 H1C 0.9800 . ?
N2 C23 1.409(10) . ?
N2 C22 1.480(9) . ?
C21 C22 1.528(11) . ?
C21 H21A 0.9900 . ?
C21 H21B 0.9900 . ?
C22 H22A 0.9900 . ?
C22 H22B 0.9900 . ?
C23 C24 1.379(10) . ?
C23 C28 1.376(12) . ?
C24 C25 1.347(11) . ?
C24 F24 1.367(8) . ?
C25 F25 1.332(8) . ?
C25 C26 1.375(12) . ?
C26 F26 1.339(9) . ?
C26 C27 1.368(11) . ?
C27 F27 1.344(10) . ?
C27 C28 1.370(13) . ?
C28 F28 1.344(9) . ?
N3 C33 1.419(9) . ?
N3 C32 1.472(9) . ?
C31 C32 1.513(10) . ?
C31 H31A 0.9900 . ?
C31 H31B 0.9900 . ?
C32 H32A 0.9900 . ?
C32 H32B 0.9900 . ?
C33 C38 1.386(11) . ?
C33 C34 1.391(10) . ?
C34 F34 1.344(9) . ?
C34 C35 1.374(11) . ?
C35 F35 1.343(9) . ?
C35 C36 1.370(12) . ?
C36 F36 1.337(9) . ?
C36 C37 1.379(11) . ?
C37 F37 1.349(9) . ?
C37 C38 1.379(11) . ?
C38 F38 1.331(9) . ?
C11 C17 1.390(18) . ?
C11 C16 1.390(16) . ?
C11 C12 1.442(17) . ?
C12 C13 1.332(16) . ?
C12 H12 0.9500 . ?
C13 C14 1.336(17) . ?
C13 H13 0.9500 . ?
C14 C15 1.366(17) . ?
C14 H14 0.9500 . ?
C15 C16 1.375(16) . ?
C15 H15 0.9500 . ?
C16 H16 0.9500 . ?
C17 H17A 0.9800 . ?
C17 H17B 0.9800 . ?
C17 H17C 0.9800 . ?
C3 C2 1.3900 . ?
C3 C7 1.3900 . ?
C3 H3 0.9500 . ?
C2 C4 1.3900 . ?
C2 H2 0.9500 . ?
C4 C6 1.3900 . ?
C4 H4 0.9500 . ?
C6 C5 1.3900 . ?
C6 H6 0.9500 . ?
C5 C7 1.3900 . ?
C5 H5 0.9500 . ?
C7 C8 1.41(2) . ?
C8 H8A 0.9800 . ?
C8 H8B 0.9800 . ?
C8 H8C 0.9800 . ?
